data_9007636
loop_
_publ_author_name
'Bissert, G.'

_publ_section_title
;
 Verfeinerung der struktur von tinaksit, Ca2K2NaTiO[Si7O18(OH)]
 Note: z-coordinate of Si4 adjusted to match reported bond lengths
;
_journal_name_full 'Acta Crystallographica, Section B'
_journal_page_first 259
_journal_page_last 263
_journal_paper_doi 10.1107/S0567740880003068
_journal_volume 36
_journal_year 1980
_chemical_formula_sum 'Ca2 H K2 Na O20 Si7 Ti'
_chemical_name_mineral Tinaksite
_space_group_IT_number 2
_symmetry_space_group_name_Hall '-P 1'
_symmetry_space_group_name_H-M 'P -1'
_cell_angle_alpha 90.91
_cell_angle_beta 99.3
_cell_angle_gamma 92.76
_cell_length_a 10.377
_cell_length_b 12.166
_cell_length_c 7.059
_cell_formula_units_Z 2
_cell_volume 878.187
_database_code_amcsd 0009701
_exptl_crystal_density_diffrn 2.824
_cod_original_cell_volume 878.188
_cod_original_formula_sum 'K2 Na Ca2 Ti Si7 O20 H'
_cod_database_code 9007636

loop_
_space_group_symop_operation_xyz
x,y,z
-x,-y,-z

loop_
_atom_site_aniso_label
_atom_site_aniso_U_11
_atom_site_aniso_U_22
_atom_site_aniso_U_33
_atom_site_aniso_U_12
_atom_site_aniso_U_13
_atom_site_aniso_U_23
K1 0.03391 0.03364 0.05012 -0.00881 0.00722 -0.01072
K2 0.01537 0.02168 0.01573 0.00126 0.00325 -0.00086
Na 0.01272 0.01570 0.01622 0.00441 0.00289 0.00129
Ca1 0.00636 0.00897 0.00786 0.00063 0.00180 0.00043
Ca2 0.00530 0.00822 0.00541 0.00000 0.00144 -0.00086
Ti 0.00636 0.00673 0.00639 0.00000 0.00216 -0.00043
Si1 0.00689 0.00822 0.00541 0.00126 0.00180 -0.00129
Si2 0.00689 0.00972 0.00491 0.00063 0.00180 0.00043
Si3 0.00477 0.00897 0.00762 0.00063 0.00180 -0.00086
Si4 0.00795 0.01121 0.00663 0.00189 0.00180 -0.00086
Si5 0.00901 0.01121 0.00737 0.00252 0.00289 0.00043
Si6 0.00530 0.01047 0.00786 0.00126 0.00180 0.00000
Si7 0.00848 0.00897 0.00811 0.00126 0.00216 -0.00043
O1 0.00795 0.01720 0.01229 -0.00126 0.00000 -0.00429
O2 0.01431 0.00972 0.01818 -0.00063 0.00649 0.00429
O3 0.01060 0.00897 0.01179 0.00441 0.00325 -0.00086
O4 0.01484 0.01720 0.00737 0.00315 0.00505 -0.00043
O5 0.01484 0.01271 0.01499 0.00000 0.00108 -0.00429
O6 0.01060 0.01271 0.01278 0.00189 0.00253 -0.00043
O7 0.00742 0.01794 0.01229 0.00000 0.00325 0.00514
O8 0.01113 0.01121 0.01351 0.00252 0.00216 0.00000
O9 0.00530 0.01196 0.01229 0.00252 0.00144 -0.00214
O10 0.01272 0.02019 0.01253 0.00629 0.00144 -0.00429
O11 0.01007 0.01720 0.01327 -0.00126 -0.00072 0.00214
O12 0.00901 0.01121 0.01474 0.00189 0.00253 0.00000
O13 0.01272 0.01944 0.00713 0.00252 0.00289 -0.00086
O14 0.01007 0.02019 0.01695 0.00189 0.00253 0.00343
O15 0.01908 0.01495 0.01474 0.00252 0.01010 -0.00214
O16 0.01060 0.01495 0.01302 0.00378 0.00144 0.00514
O17 0.00795 0.01421 0.01302 0.00063 0.00253 0.00000
O18 0.01431 0.00972 0.03661 0.00126 0.00289 -0.00129
O19 0.00689 0.01720 0.01007 0.00063 0.00325 0.00171
O20 0.00795 0.01047 0.00958 0.00315 -0.00036 -0.00086

loop_
_atom_site_label
_atom_site_fract_x
_atom_site_fract_y
_atom_site_fract_z
_atom_site_U_iso_or_equiv
K1 0.65630 0.89910 0.77710 ?
K2 0.55220 0.64950 0.27130 ?
Na 0.02220 0.88960 0.38880 ?
Ca1 0.12100 0.59320 0.91140 ?
Ca2 0.12400 0.57960 0.40920 ?
Ti 0.01310 0.89920 0.89710 ?
Si1 0.12970 0.30870 0.87370 ?
Si2 0.12860 0.30100 0.42570 ?
Si3 0.31550 0.41640 0.19820 ?
Si4 0.68280 0.18190 -0.00350 ?
Si5 0.68890 0.18840 0.56900 ?
Si6 0.60270 0.35150 0.26800 ?
Si7 0.72350 0.01050 0.28070 ?
O1 0.27480 0.34540 0.99720 ?
O2 0.08000 0.19360 0.94850 ?
O3 0.03360 0.40680 0.87260 ?
O4 0.16380 0.28350 0.65780 ?
O5 0.08100 0.18230 0.33440 ?
O6 0.03070 0.39820 0.37990 ?
O7 0.27250 0.33930 0.36810 ?
O8 0.25790 0.53420 0.19020 ?
O9 0.47530 0.42600 0.23940 ?
O10 0.59360 0.27670 0.07060 ?
O11 0.64290 0.06520 0.08900 ?
O12 0.83450 0.21430 0.05880 ?
O13 0.63160 0.17050 0.76750 ?
O14 0.83140 0.24120 0.59270 ?
O15 0.67370 0.06490 0.46710 ?
O16 0.58270 0.26540 0.43910 ?
O17 0.73210 0.42790 0.30790 ?
O18 0.67060 0.88270 0.27310 ?
O19 0.87790 0.02650 0.28890 ?
O20 0.90050 0.01200 0.88030 ?
H 0.28220 0.15830 0.70810 0.01267

loop_
_cod_related_entry_id
_cod_related_entry_database
_cod_related_entry_code
1 AMCSD 0009701
